data_4037000
loop_
_publ_author_name
'Tasior, Mariusz'
'Gryko, Daniel T.'

_publ_section_title
;
 Synthesis and Properties of Ladder-Type BN-Heteroacenes and
 Diazabenzoindoles Built on a Pyrrolopyrrole Scaffold.
;
_journal_issue 15
_journal_name_full 'The Journal of organic chemistry'
_journal_page_first 6580
_journal_page_last 6586
_journal_paper_doi 10.1021/acs.joc.6b01209
_journal_volume 81
_journal_year 2016
_chemical_formula_moiety 'C56 H58 B2 N4 O2'
_chemical_formula_sum 'C56 H58 B2 N4 O2'
_chemical_formula_weight 840.68
_space_group_crystal_system triclinic
_space_group_IT_number 2
_space_group_name_Hall '-P 1'
_space_group_name_H-M_alt 'P -1'
_atom_sites_solution_hydrogens mixed
_atom_sites_solution_primary direct
_atom_sites_solution_secondary difmap
_audit_creation_method SHELXL-2014
_cell_angle_alpha 80.151(5)
_cell_angle_beta 62.153(5)
_cell_angle_gamma 63.603(4)
_cell_formula_units_Z 2
_cell_length_a 14.0381(11)
_cell_length_b 14.1845(11)
_cell_length_c 14.8760(12)
_cell_measurement_reflns_used 4336
_cell_measurement_temperature 296(2)
_cell_measurement_theta_max 66.59
_cell_measurement_theta_min 3.87
_cell_volume 2343.5(4)
_computing_cell_refinement 'Bruker SAINT'
_computing_data_collection 'Bruker APEX2'
_computing_data_reduction 'Bruker SAINT'
_computing_molecular_graphics 'Bruker SHELXTL'
_computing_publication_material 'Bruker SHELXTL'
_computing_structure_refinement 'SHELXL-2014 (Sheldrick, 2014)'
_computing_structure_solution 'SHELXL-2014 (Sheldrick, 2014)'
_diffrn_ambient_temperature 296(2)
_diffrn_measured_fraction_theta_full 0.922
_diffrn_measured_fraction_theta_max 0.942
_diffrn_measurement_device_type 'Bruker APEX-II CCD'
_diffrn_measurement_method '\f and \w scans'
_diffrn_radiation_monochromator graphite
_diffrn_radiation_type CuK\a
_diffrn_radiation_wavelength 1.54178
_diffrn_reflns_av_R_equivalents 0.0655
_diffrn_reflns_av_unetI/netI 0.0637
_diffrn_reflns_Laue_measured_fraction_full 0.922
_diffrn_reflns_Laue_measured_fraction_max 0.942
_diffrn_reflns_limit_h_max 14
_diffrn_reflns_limit_h_min -16
_diffrn_reflns_limit_k_max 16
_diffrn_reflns_limit_k_min -16
_diffrn_reflns_limit_l_max 17
_diffrn_reflns_limit_l_min -17
_diffrn_reflns_number 53562
_diffrn_reflns_point_group_measured_fraction_full 0.922
_diffrn_reflns_point_group_measured_fraction_max 0.942
_diffrn_reflns_theta_full 67.679
_diffrn_reflns_theta_max 66.579
_diffrn_reflns_theta_min 3.873
_diffrn_source 'fine-focus sealed tube'
_exptl_absorpt_coefficient_mu 0.551
_exptl_absorpt_correction_T_max 0.9310
_exptl_absorpt_correction_T_min 0.8510
_exptl_absorpt_correction_type numerical
_exptl_absorpt_process_details sadabs
_exptl_crystal_colour colorless
_exptl_crystal_density_diffrn 1.191
_exptl_crystal_density_method 'not measured'
_exptl_crystal_description needle
_exptl_crystal_F_000 896
_exptl_crystal_size_max 0.302
_exptl_crystal_size_mid 0.184
_exptl_crystal_size_min 0.131
_refine_diff_density_max 0.692
_refine_diff_density_min -0.266
_refine_diff_density_rms 0.051
_refine_ls_extinction_method none
_refine_ls_goodness_of_fit_ref 1.066
_refine_ls_hydrogen_treatment mixed
_refine_ls_matrix_type full
_refine_ls_number_parameters 623
_refine_ls_number_reflns 7810
_refine_ls_number_restraints 9
_refine_ls_restrained_S_all 1.077
_refine_ls_R_factor_all 0.1466
_refine_ls_R_factor_gt 0.0869
_refine_ls_shift/su_max 0.056
_refine_ls_shift/su_mean 0.002
_refine_ls_structure_factor_coef Fsqd
_refine_ls_weighting_details 'w=1/[\s^2^(Fo^2^)+(0.0764P)^2^+2.8430P] where P=(Fo^2^+2Fc^2^)/3'
_refine_ls_weighting_scheme calc
_refine_ls_wR_factor_gt 0.2108
_refine_ls_wR_factor_ref 0.2295
_reflns_Friedel_coverage 0.000
_reflns_number_gt 4336
_reflns_number_total 7810
_reflns_threshold_expression 'I > 2\s(I)'
_cod_data_source_file jo6b01209_si_002.cif
_cod_data_source_block MT886a
_cod_original_cell_volume 2343.5(3)
_cod_database_code 4037000
_shelx_space_group_comment
;
The symmetry employed for this shelxl refinement is uniquely defined
by the following loop, which should always be used as a source of
symmetry information in preference to the above space-group names.
They are only intended as comments.
;
_shelx_estimated_absorpt_t_min 0.851
_shelx_estimated_absorpt_t_max 0.931
_shelxl_version_number 2014-3

loop_
_space_group_symop_operation_xyz
'x, y, z'
'-x, -y, -z'

loop_
_atom_site_label
_atom_site_type_symbol
_atom_site_fract_x
_atom_site_fract_y
_atom_site_fract_z
_atom_site_U_iso_or_equiv
_atom_site_adp_type
_atom_site_occupancy
_atom_site_site_symmetry_order
_atom_site_calc_flag
_atom_site_refinement_flags_posn
_atom_site_refinement_flags_adp
_atom_site_refinement_flags_occupancy
_atom_site_disorder_assembly
_atom_site_disorder_group
O1 O 0.7356(3) 1.1216(2) 0.1687(2) 0.0670(9) Uani 1 1 d . . . . .
O2 O -0.0205(3) 0.6769(2) 0.6103(2) 0.0669(9) Uani 1 1 d . . . . .
N1 N 0.3908(3) 0.7972(2) 0.4690(2) 0.0442(8) Uani 1 1 d . . . . .
N2 N 0.3455(3) 0.9778(2) 0.2884(2) 0.0443(8) Uani 1 1 d . . . . .
N3 N 0.6445(3) 0.9868(2) 0.2716(2) 0.0478(8) Uani 1 1 d . . . . .
H3 H 0.7099 0.9847 0.2642 0.057 Uiso 1 1 calc R U . . .
N4 N 0.0976(3) 0.7818(2) 0.4794(2) 0.0489(8) Uani 1 1 d . . . . .
H4 H 0.0395 0.7757 0.4790 0.059 Uiso 1 1 calc R U . . .
C1 C 0.2910(3) 0.7883(3) 0.4804(3) 0.0414(9) Uani 1 1 d . . . . .
C2 C 0.2490(3) 0.8518(3) 0.4104(3) 0.0432(9) Uani 1 1 d . . . . .
C3 C 0.3263(3) 0.9035(3) 0.3602(3) 0.0416(9) Uani 1 1 d . . . . .
C4 C 0.4121(3) 0.8688(3) 0.3948(3) 0.0423(9) Uani 1 1 d . . . . .
C5 C 0.4918(3) 0.9183(3) 0.3424(3) 0.0422(9) Uani 1 1 d . . . . .
C6 C 0.4436(3) 0.9888(3) 0.2795(3) 0.0419(9) Uani 1 1 d . . . . .
C7 C 0.4853(3) 1.0669(3) 0.2218(3) 0.0426(9) Uani 1 1 d . . . . .
C8 C 0.4277(4) 1.1510(3) 0.1725(3) 0.0511(10) Uani 1 1 d . . . . .
H8 H 0.3571 1.1583 0.1755 0.061 Uiso 1 1 calc R U . . .
C9 C 0.4741(4) 1.2214(3) 0.1208(3) 0.0581(11) Uani 1 1 d . . . . .
H9 H 0.4346 1.2755 0.0888 0.070 Uiso 1 1 calc R U . . .
C10 C 0.5790(4) 1.2139(3) 0.1148(3) 0.0587(12) Uani 1 1 d . . . . .
H10 H 0.6109 1.2613 0.0778 0.070 Uiso 1 1 calc R U . . .
C11 C 0.6347(4) 1.1355(3) 0.1645(3) 0.0521(11) Uani 1 1 d . . . . .
C12 C 0.5882(3) 1.0621(3) 0.2194(3) 0.0431(9) Uani 1 1 d . . . . .
C13 C 0.2308(3) 0.7304(3) 0.5567(3) 0.0413(9) Uani 1 1 d . . . . .
C14 C 0.2574(4) 0.6796(3) 0.6378(3) 0.0495(10) Uani 1 1 d . . . . .
H14 H 0.3183 0.6828 0.6448 0.059 Uiso 1 1 calc R U . . .
C15 C 0.1954(4) 0.6259(3) 0.7060(3) 0.0546(11) Uani 1 1 d . . . . .
H15 H 0.2155 0.5925 0.7582 0.066 Uiso 1 1 calc R U . . .
C16 C 0.1023(4) 0.6205(3) 0.6986(3) 0.0563(11) Uani 1 1 d . . . . .
H16 H 0.0619 0.5822 0.7441 0.068 Uiso 1 1 calc R U . . .
C17 C 0.0720(4) 0.6720(3) 0.6237(3) 0.0506(10) Uani 1 1 d . . . . .
C18 C 0.1339(3) 0.7285(3) 0.5530(3) 0.0456(10) Uani 1 1 d . . . . .
C19 C 0.6873(3) 0.8350(3) 0.3845(3) 0.0469(10) Uani 1 1 d . . . . .
C20 C 0.7159(4) 0.8708(4) 0.4464(3) 0.0642(12) Uani 1 1 d . . . . .
H20 H 0.6803 0.9424 0.4634 0.077 Uiso 1 1 calc R U . . .
C21 C 0.7957(5) 0.8024(5) 0.4832(4) 0.0774(16) Uani 1 1 d . . . . .
C22 C 0.8510(4) 0.6976(5) 0.4570(4) 0.0791(15) Uani 1 1 d . . . . .
H22 H 0.9067 0.6521 0.4797 0.095 Uiso 1 1 calc R U . . .
C23 C 0.8248(4) 0.6589(4) 0.3974(4) 0.0732(14) Uani 1 1 d . . . . .
C24 C 0.7436(4) 0.7270(4) 0.3621(3) 0.0577(11) Uani 1 1 d . . . . .
C25 C 0.0930(4) 0.8911(3) 0.3273(3) 0.0470(10) Uani 1 1 d . . . . .
C26 C -0.0270(4) 0.9562(4) 0.3591(4) 0.0633(12) Uani 1 1 d . . . . .
C27 C -0.0760(5) 0.9899(4) 0.2910(5) 0.0797(16) Uani 1 1 d . . . . .
H27 H -0.1562 1.0346 0.3140 0.096 Uiso 1 1 calc R U . . .
C28 C -0.0081(6) 0.9583(5) 0.1908(5) 0.0807(16) Uani 1 1 d . . . . .
C29 C 0.1108(5) 0.8944(4) 0.1572(4) 0.0773(15) Uani 1 1 d . . . . .
H29 H 0.1579 0.8728 0.0887 0.093 Uiso 1 1 calc R U . . .
C30 C 0.1616(5) 0.8615(4) 0.2243(4) 0.0603(12) Uani 1 1 d . . . . .
C31 C 0.4724(3) 0.7289(3) 0.5093(3) 0.0412(9) Uani 1 1 d . . . . .
C32 C 0.4881(3) 0.7688(3) 0.5773(3) 0.0462(10) Uani 1 1 d . . . . .
H32 H 0.4489 0.8405 0.5949 0.055 Uiso 1 1 calc R U . . .
C33 C 0.5628(4) 0.7007(3) 0.6190(3) 0.0479(10) Uani 1 1 d . . . . .
C34 C 0.6214(4) 0.5943(3) 0.5944(3) 0.0491(10) Uani 1 1 d . . . . .
C35 C 0.6058(4) 0.5572(3) 0.5239(3) 0.0544(11) Uani 1 1 d . . . . .
H35 H 0.6459 0.4857 0.5052 0.065 Uiso 1 1 calc R U . . .
C36 C 0.5326(4) 0.6234(3) 0.4809(3) 0.0481(10) Uani 1 1 d . . . . .
C37 C 0.6998(4) 0.5193(4) 0.6414(4) 0.0724(14) Uani 1 1 d . . . . .
H37A H 0.7097 0.5599 0.6800 0.087 Uiso 1 1 calc R U . . .
H37B H 0.7773 0.4799 0.5872 0.087 Uiso 1 1 calc R U . . .
C38 C 0.6558(6) 0.4430(6) 0.7097(6) 0.126(3) Uani 1 1 d . . . . .
H38A H 0.6484 0.4012 0.6701 0.151 Uiso 1 1 calc DR U . A 1
H38B H 0.7159 0.3954 0.7312 0.151 Uiso 1 1 calc R U . A 1
C39' C 0.5497(8) 0.4837(7) 0.7953(6) 0.087(3) Uiso 0.693(14) 1 d . . P B 1
H39A H 0.4915 0.5378 0.7750 0.105 Uiso 0.693(14) 1 calc R U P B 1
H39B H 0.5598 0.5175 0.8396 0.105 Uiso 0.693(14) 1 calc R U P B 1
C39" C 0.488(2) 0.455(3) 0.774(3) 0.209(17) Uiso 0.307(14) 1 d . . P B 2
H39C H 0.4288 0.5268 0.7900 0.251 Uiso 0.307(14) 1 calc R U P B 2
H39D H 0.4757 0.4180 0.7338 0.251 Uiso 0.307(14) 1 calc DR U P B 2
C40 C 0.4974(8) 0.4008(7) 0.8595(7) 0.169(4) Uani 1 1 d . . . . .
H40A H 0.5536 0.3519 0.8844 0.202 Uiso 1 1 calc R U . B 1
H40B H 0.4255 0.4398 0.9188 0.202 Uiso 1 1 calc R U . B 1
C41' C 0.4705(18) 0.3419(17) 0.8209(13) 0.185(7) Uiso 0.693(14) 1 d . . P B 1
H41A H 0.4895 0.3642 0.7515 0.222 Uiso 0.693(14) 1 calc R U P B 1
H41B H 0.5318 0.2715 0.8150 0.222 Uiso 0.693(14) 1 calc R U P B 1
C41" C 0.402(3) 0.382(2) 0.808(2) 0.125(10) Uiso 0.307(14) 1 d . . P B 2
H41C H 0.3273 0.4431 0.8215 0.150 Uiso 0.307(14) 1 calc R U P B 2
H41D H 0.4447 0.3600 0.7363 0.150 Uiso 0.307(14) 1 calc R U P B 2
C42' C 0.379(2) 0.326(2) 0.847(2) 0.272(13) Uiso 0.693(14) 1 d . . P B 1
H42A H 0.3605 0.2924 0.9104 0.408 Uiso 0.693(14) 1 calc R U P B 1
H42B H 0.3934 0.2815 0.7953 0.408 Uiso 0.693(14) 1 calc R U P B 1
H42C H 0.3125 0.3921 0.8531 0.408 Uiso 0.693(14) 1 calc R U P B 1
C42" C 0.386(3) 0.283(3) 0.886(2) 0.132(11) Uiso 0.307(14) 1 d . . P B 2
H42D H 0.4442 0.2561 0.9112 0.198 Uiso 0.307(14) 1 calc R U P B 2
H42E H 0.3956 0.2270 0.8492 0.198 Uiso 0.307(14) 1 calc R U P B 2
H42F H 0.3078 0.3083 0.9423 0.198 Uiso 0.307(14) 1 calc R U P B 2
C43 C 0.2917(3) 1.0165(3) 0.2204(3) 0.0416(9) Uani 1 1 d . . . . .
C44 C 0.1732(3) 1.0829(3) 0.2560(3) 0.0467(10) Uani 1 1 d . . . . .
H44 H 0.1263 1.1017 0.3250 0.056 Uiso 1 1 calc R U . . .
C45 C 0.1244(4) 1.1216(3) 0.1880(3) 0.0543(11) Uani 1 1 d . . . . .
C46 C 0.1923(4) 1.0964(3) 0.0852(3) 0.0569(11) Uani 1 1 d D . . . .
C47 C 0.3107(4) 1.0286(4) 0.0514(4) 0.0594(12) Uani 1 1 d . . . . .
C48 C 0.3602(4) 0.9877(3) 0.1180(3) 0.0515(11) Uani 1 1 d . . . . .
C49 C 0.1391(5) 1.1408(5) 0.0112(4) 0.0908(17) Uani 1 1 d D . . . .
H49A H 0.1997 1.1103 -0.0563 0.109 Uiso 1 1 calc R U . . .
H49B H 0.0762 1.1188 0.0296 0.109 Uiso 1 1 calc R U . . .
C50 C 0.0908(10) 1.2552(7) 0.0064(7) 0.199(5) Uani 1 1 d D . . . .
H50A H 0.1344 1.2736 0.0301 0.238 Uiso 1 1 calc R U . C 1
H50B H 0.0114 1.2774 0.0620 0.238 Uiso 1 1 calc R U . C 1
C51' C 0.0738(19) 1.3364(19) -0.0718(16) 0.144(11) Uiso 0.350(17) 1 d D . P D 1
H51A H 0.0678 1.4027 -0.0553 0.173 Uiso 0.350(17) 1 calc R U P D 1
H51B H 0.1361 1.3112 -0.1400 0.173 Uiso 0.350(17) 1 calc R U P D 1
C51" C 0.0298(11) 1.2866(9) -0.0679(9) 0.116(5) Uiso 0.650(17) 1 d D . P D 2
H51C H -0.0053 1.2390 -0.0618 0.140 Uiso 0.650(17) 1 calc R U P D 2
H51D H 0.0881 1.2826 -0.1379 0.140 Uiso 0.650(17) 1 calc R U P D 2
C52' C -0.044(2) 1.344(3) -0.058(2) 0.142(10) Uiso 0.350(17) 1 d D . P D 1
H52A H -0.0973 1.3532 0.0146 0.170 Uiso 0.350(17) 1 calc R U P D 1
H52B H -0.0311 1.2787 -0.0822 0.170 Uiso 0.350(17) 1 calc R U P D 1
C52" C -0.0677(12) 1.4013(12) -0.0365(12) 0.152(6) Uiso 0.650(17) 1 d D . P D 2
H52C H -0.1338 1.4024 0.0279 0.183 Uiso 0.650(17) 1 calc R U P D 2
H52D H -0.0358 1.4459 -0.0286 0.183 Uiso 0.650(17) 1 calc R U P D 2
C53 C -0.1075(11) 1.4399(10) -0.1150(9) 0.222(6) Uani 1 1 d D U . . .
H53A H -0.1494 1.5061 -0.0759 0.267 Uiso 1 1 calc R U . D 1
H53B H -0.0501 1.4470 -0.1820 0.267 Uiso 1 1 calc R U . D 1
C54 C -0.1843(12) 1.4112(10) -0.1216(10) 0.248(6) Uani 1 1 d D U . . .
H54A H -0.1408 1.3541 -0.1715 0.372 Uiso 1 1 calc R U . . .
H54B H -0.2384 1.4700 -0.1414 0.372 Uiso 1 1 calc R U . . .
H54C H -0.2279 1.3891 -0.0567 0.372 Uiso 1 1 calc R U . . .
C55 C 0.7718(5) 1.2051(4) 0.1381(4) 0.0755(14) Uani 1 1 d . . . . .
H55A H 0.7947 1.2141 0.0666 0.113 Uiso 1 1 calc R U . . .
H55B H 0.8379 1.1889 0.1514 0.113 Uiso 1 1 calc R U . . .
H55C H 0.7072 1.2689 0.1754 0.113 Uiso 1 1 calc R U . . .
C56 C -0.1022(4) 0.6403(4) 0.6886(4) 0.0742(14) Uani 1 1 d . . . . .
H56A H -0.0625 0.5659 0.6939 0.111 Uiso 1 1 calc R U . . .
H56B H -0.1660 0.6543 0.6727 0.111 Uiso 1 1 calc R U . . .
H56C H -0.1333 0.6761 0.7521 0.111 Uiso 1 1 calc R U . . .
B1 B 0.6051(4) 0.9132(4) 0.3358(3) 0.0444(11) Uani 1 1 d . . . . .
B2 B 0.1467(4) 0.8451(4) 0.4049(4) 0.0453(11) Uani 1 1 d . . . . .
H21 H 0.816(4) 0.832(4) 0.524(4) 0.090(16) Uiso 1 1 d . . . . .
H23 H 0.860(4) 0.580(4) 0.383(4) 0.091(16) Uiso 1 1 d . . . . .
H24 H 0.727(4) 0.699(3) 0.314(3) 0.069(13) Uiso 1 1 d . . . . .
H26 H -0.077(4) 0.976(3) 0.433(3) 0.062(13) Uiso 1 1 d . . . . .
H28 H -0.048(5) 0.985(4) 0.139(4) 0.121(19) Uiso 1 1 d . . . . .
H30 H 0.252(5) 0.810(4) 0.196(4) 0.096(17) Uiso 1 1 d . . . . .
H33 H 0.573(3) 0.730(3) 0.669(3) 0.060(12) Uiso 1 1 d . . . . .
H36 H 0.522(3) 0.598(3) 0.427(3) 0.061(12) Uiso 1 1 d . . . . .
H45 H 0.041(4) 1.167(3) 0.215(3) 0.058(12) Uiso 1 1 d . . . . .
H47 H 0.359(4) 1.002(3) -0.021(4) 0.079(14) Uiso 1 1 d . . . . .
H48 H 0.445(4) 0.937(3) 0.096(3) 0.059(12) Uiso 1 1 d . . . . .

loop_
_atom_site_aniso_label
_atom_site_aniso_U_11
_atom_site_aniso_U_22
_atom_site_aniso_U_33
_atom_site_aniso_U_23
_atom_site_aniso_U_13
_atom_site_aniso_U_12
O1 0.062(2) 0.070(2) 0.089(2) 0.0203(17) -0.0396(18) -0.0430(17)
O2 0.061(2) 0.084(2) 0.075(2) 0.0226(17) -0.0340(17) -0.0481(18)
N1 0.047(2) 0.0457(19) 0.0489(19) 0.0087(16) -0.0272(17) -0.0219(16)
N2 0.0413(19) 0.0485(19) 0.0489(19) 0.0079(16) -0.0246(16) -0.0206(16)
N3 0.042(2) 0.052(2) 0.058(2) 0.0061(17) -0.0264(18) -0.0236(17)
N4 0.043(2) 0.056(2) 0.058(2) 0.0070(17) -0.0303(18) -0.0231(17)
C1 0.038(2) 0.042(2) 0.045(2) -0.0024(18) -0.0176(19) -0.0168(18)
C2 0.041(2) 0.044(2) 0.044(2) -0.0009(18) -0.019(2) -0.0166(19)
C3 0.042(2) 0.043(2) 0.042(2) 0.0050(18) -0.023(2) -0.0163(19)
C4 0.045(2) 0.041(2) 0.044(2) 0.0026(18) -0.022(2) -0.0177(19)
C5 0.043(2) 0.042(2) 0.044(2) 0.0019(18) -0.023(2) -0.0166(19)
C6 0.037(2) 0.044(2) 0.044(2) -0.0037(18) -0.0159(19) -0.0167(18)
C7 0.044(2) 0.043(2) 0.044(2) 0.0034(18) -0.020(2) -0.0199(19)
C8 0.051(3) 0.050(2) 0.057(3) 0.007(2) -0.029(2) -0.021(2)
C9 0.067(3) 0.054(3) 0.061(3) 0.017(2) -0.035(2) -0.029(2)
C10 0.067(3) 0.058(3) 0.059(3) 0.013(2) -0.027(2) -0.038(2)
C11 0.051(3) 0.058(3) 0.054(3) 0.004(2) -0.022(2) -0.030(2)
C12 0.040(2) 0.042(2) 0.045(2) -0.0001(18) -0.017(2) -0.0170(18)
C13 0.041(2) 0.040(2) 0.040(2) 0.0002(17) -0.0174(19) -0.0158(18)
C14 0.050(3) 0.057(3) 0.048(2) 0.005(2) -0.024(2) -0.025(2)
C15 0.059(3) 0.057(3) 0.046(2) 0.009(2) -0.025(2) -0.023(2)
C16 0.054(3) 0.056(3) 0.060(3) 0.009(2) -0.023(2) -0.029(2)
C17 0.046(3) 0.054(2) 0.056(3) 0.001(2) -0.023(2) -0.024(2)
C18 0.045(2) 0.044(2) 0.049(2) 0.0013(19) -0.021(2) -0.0203(19)
C19 0.040(2) 0.054(2) 0.051(2) 0.003(2) -0.020(2) -0.022(2)
C20 0.073(3) 0.062(3) 0.078(3) 0.012(3) -0.047(3) -0.033(3)
C21 0.086(4) 0.094(4) 0.095(4) 0.029(3) -0.068(4) -0.051(4)
C22 0.060(3) 0.086(4) 0.097(4) 0.028(3) -0.051(3) -0.026(3)
C23 0.059(3) 0.062(3) 0.081(4) 0.002(3) -0.032(3) -0.010(3)
C24 0.054(3) 0.060(3) 0.059(3) 0.003(2) -0.030(2) -0.019(2)
C25 0.047(3) 0.046(2) 0.059(3) 0.006(2) -0.029(2) -0.022(2)
C26 0.047(3) 0.077(3) 0.066(3) 0.012(3) -0.029(3) -0.025(3)
C27 0.057(3) 0.094(4) 0.103(4) 0.031(4) -0.052(3) -0.035(3)
C28 0.090(5) 0.092(4) 0.098(5) 0.024(4) -0.070(4) -0.044(4)
C29 0.099(5) 0.080(4) 0.066(3) -0.002(3) -0.048(3) -0.035(3)
C30 0.065(3) 0.058(3) 0.059(3) -0.003(2) -0.035(3) -0.017(3)
C31 0.044(2) 0.041(2) 0.043(2) 0.0059(18) -0.024(2) -0.0169(19)
C32 0.050(3) 0.041(2) 0.051(2) -0.0006(19) -0.026(2) -0.0168(19)
C33 0.055(3) 0.047(2) 0.053(2) 0.005(2) -0.033(2) -0.020(2)
C34 0.049(3) 0.048(2) 0.058(3) 0.009(2) -0.033(2) -0.019(2)
C35 0.055(3) 0.042(2) 0.069(3) 0.001(2) -0.035(2) -0.015(2)
C36 0.051(3) 0.045(2) 0.054(2) -0.002(2) -0.028(2) -0.018(2)
C37 0.074(3) 0.065(3) 0.083(3) 0.013(3) -0.053(3) -0.017(3)
C38 0.129(6) 0.117(5) 0.152(7) 0.071(5) -0.098(6) -0.051(5)
C40 0.173(8) 0.137(7) 0.125(7) 0.034(6) -0.029(6) -0.055(7)
C43 0.042(2) 0.045(2) 0.042(2) 0.0073(18) -0.025(2) -0.0175(19)
C44 0.042(2) 0.047(2) 0.047(2) -0.0015(19) -0.020(2) -0.014(2)
C45 0.047(3) 0.051(3) 0.062(3) 0.000(2) -0.031(3) -0.010(2)
C46 0.063(3) 0.062(3) 0.051(3) 0.007(2) -0.034(3) -0.023(2)
C47 0.058(3) 0.069(3) 0.049(3) -0.001(2) -0.027(3) -0.020(3)
C48 0.040(3) 0.058(3) 0.052(3) -0.003(2) -0.021(2) -0.014(2)
C49 0.091(4) 0.118(5) 0.077(4) 0.019(3) -0.061(3) -0.034(4)
C50 0.287(12) 0.141(8) 0.188(9) 0.038(7) -0.200(9) -0.015(8)
C53 0.274(14) 0.291(15) 0.193(10) 0.115(10) -0.164(11) -0.163(12)
C54 0.307(17) 0.266(14) 0.303(15) 0.077(12) -0.232(15) -0.146(13)
C55 0.089(4) 0.088(4) 0.083(3) 0.018(3) -0.041(3) -0.064(3)
C56 0.058(3) 0.082(3) 0.089(4) 0.020(3) -0.030(3) -0.043(3)
B1 0.044(3) 0.045(3) 0.044(3) -0.004(2) -0.018(2) -0.017(2)
B2 0.041(3) 0.042(3) 0.053(3) -0.001(2) -0.021(2) -0.016(2)

loop_
_atom_type_symbol
_atom_type_description
_atom_type_scat_dispersion_real
_atom_type_scat_dispersion_imag
_atom_type_scat_source
C C 0.0181 0.0091 'International Tables Vol C Tables 4.2.6.8 and 6.1.1.4'
H H 0.0000 0.0000 'International Tables Vol C Tables 4.2.6.8 and 6.1.1.4'
N N 0.0311 0.0180 'International Tables Vol C Tables 4.2.6.8 and 6.1.1.4'
O O 0.0492 0.0322 'International Tables Vol C Tables 4.2.6.8 and 6.1.1.4'
B B 0.0090 0.0039 'International Tables Vol C Tables 4.2.6.8 and 6.1.1.4'

loop_
_geom_angle_atom_site_label_1
_geom_angle_atom_site_label_2
_geom_angle_atom_site_label_3
_geom_angle
C11 O1 C55 117.6(3)
C17 O2 C56 118.0(3)
C4 N1 C1 107.7(3)
C4 N1 C31 124.7(3)
C1 N1 C31 126.4(3)
C3 N2 C6 107.6(3)
C3 N2 C43 124.8(3)
C6 N2 C43 126.2(3)
C12 N3 B1 126.4(3)
C12 N3 H3 116.8
B1 N3 H3 116.8
C18 N4 B2 126.5(3)
C18 N4 H4 116.7
B2 N4 H4 116.7
N1 C1 C2 110.4(3)
N1 C1 C13 126.0(3)
C2 C1 C13 123.3(3)
C1 C2 C3 103.4(3)
C1 C2 B2 118.2(3)
C3 C2 B2 138.3(4)
C4 C3 N2 107.9(3)
C4 C3 C2 110.3(3)
N2 C3 C2 141.8(3)
C3 C4 N1 108.0(3)
C3 C4 C5 110.3(3)
N1 C4 C5 141.7(4)
C6 C5 C4 103.6(3)
C6 C5 B1 117.6(3)
C4 C5 B1 138.8(4)
N2 C6 C5 110.6(3)
N2 C6 C7 125.6(3)
C5 C6 C7 123.7(3)
C12 C7 C8 117.3(3)
C12 C7 C6 116.7(3)
C8 C7 C6 125.9(3)
C9 C8 C7 121.2(4)
C9 C8 H8 119.4
C7 C8 H8 119.4
C8 C9 C10 121.4(4)
C8 C9 H9 119.3
C10 C9 H9 119.3
C11 C10 C9 118.8(4)
C11 C10 H10 120.6
C9 C10 H10 120.6
O1 C11 C10 125.0(4)
O1 C11 C12 113.9(4)
C10 C11 C12 121.0(4)
N3 C12 C7 120.6(3)
N3 C12 C11 119.2(3)
C7 C12 C11 120.2(4)
C18 C13 C14 117.0(3)
C18 C13 C1 117.1(3)
C14 C13 C1 125.8(3)
C15 C14 C13 121.4(4)
C15 C14 H14 119.3
C13 C14 H14 119.3
C14 C15 C16 120.9(4)
C14 C15 H15 119.5
C16 C15 H15 119.5
C17 C16 C15 118.8(4)
C17 C16 H16 120.6
C15 C16 H16 120.6
C16 C17 O2 124.9(4)
C16 C17 C18 121.3(4)
O2 C17 C18 113.8(4)
N4 C18 C13 120.6(3)
N4 C18 C17 119.0(3)
C13 C18 C17 120.4(4)
C24 C19 C20 116.1(4)
C24 C19 B1 122.0(4)
C20 C19 B1 121.7(4)
C21 C20 C19 121.8(5)
C21 C20 H20 119.1
C19 C20 H20 119.1
C22 C21 C20 119.9(5)
C22 C21 H21 122(3)
C20 C21 H21 118(3)
C21 C22 C23 120.2(5)
C21 C22 H22 119.9
C23 C22 H22 119.9
C22 C23 C24 119.8(5)
C22 C23 H23 121(3)
C24 C23 H23 119(3)
C23 C24 C19 122.1(5)
C23 C24 H24 120(2)
C19 C24 H24 118(2)
C26 C25 C30 117.2(4)
C26 C25 B2 121.6(4)
C30 C25 B2 121.0(4)
C27 C26 C25 121.4(5)
C27 C26 H26 121(2)
C25 C26 H26 117(2)
C28 C27 C26 120.7(5)
C28 C27 H27 119.7
C26 C27 H27 119.7
C27 C28 C29 119.2(5)
C27 C28 H28 120(3)
C29 C28 H28 121(3)
C28 C29 C30 120.8(5)
C28 C29 H29 119.6
C30 C29 H29 119.6
C25 C30 C29 120.8(5)
C25 C30 H30 121(3)
C29 C30 H30 118(3)
C36 C31 C32 120.6(4)
C36 C31 N1 119.2(3)
C32 C31 N1 120.2(3)
C31 C32 C33 119.2(4)
C31 C32 H32 120.4
C33 C32 H32 120.4
C34 C33 C32 121.5(4)
C34 C33 H33 119(2)
C32 C33 H33 119(2)
C33 C34 C35 117.7(4)
C33 C34 C37 122.1(4)
C35 C34 C37 120.2(4)
C36 C35 C34 121.8(4)
C36 C35 H35 119.1
C34 C35 H35 119.1
C31 C36 C35 119.1(4)
C31 C36 H36 118(2)
C35 C36 H36 123(2)
C34 C37 C38 115.2(4)
C34 C37 H37A 108.5
C38 C37 H37A 108.5
C34 C37 H37B 108.5
C38 C37 H37B 108.5
H37A C37 H37B 107.5
C39' C38 C37 117.3(7)
C37 C38 C39" 126.5(13)
C39' C38 H38A 108.0
C37 C38 H38A 108.0
C39' C38 H38B 108.0
C37 C38 H38B 108.0
H38A C38 H38B 107.2
C38 C39' C40 115.8(7)
C38 C39' H39A 108.3
C40 C39' H39A 108.3
C38 C39' H39B 108.3
C40 C39' H39B 108.3
H39A C39' H39B 107.4
C40 C39" C38 93.4(16)
C40 C39" H39C 113.0
C38 C39" H39C 113.0
C40 C39" H39D 113.0
C38 C39" H39D 113.0
H39C C39" H39D 110.4
C41' C40 C39' 123.4(12)
C39" C40 C41" 61.4(16)
C41' C40 H40A 106.5
C39' C40 H40A 106.5
C41' C40 H40B 106.5
C39' C40 H40B 106.5
H40A C40 H40B 106.5
C42' C41' C40 135(2)
C42' C41' H41A 103.4
C40 C41' H41A 103.4
C42' C41' H41B 103.4
C40 C41' H41B 103.4
H41A C41' H41B 105.2
C42" C41" C40 92.4(18)
C42" C41" H41C 113.2
C40 C41" H41C 113.2
C42" C41" H41D 113.2
C40 C41" H41D 113.2
H41C C41" H41D 110.6
C41' C42' H42A 109.5
C41' C42' H42B 109.5
H42A C42' H42B 109.5
C41' C42' H42C 109.5
H42A C42' H42C 109.5
H42B C42' H42C 109.5
C41" C42" H42D 109.5
C41" C42" H42E 109.5
H42D C42" H42E 109.5
C41" C42" H42F 109.5
H42D C42" H42F 109.5
H42E C42" H42F 109.5
C44 C43 C48 120.0(4)
C44 C43 N2 120.6(3)
C48 C43 N2 119.4(3)
C43 C44 C45 119.3(4)
C43 C44 H44 120.4
C45 C44 H44 120.4
C46 C45 C44 121.4(4)
C46 C45 H45 121(2)
C44 C45 H45 117(2)
C45 C46 C47 118.2(4)
C45 C46 C49 121.2(4)
C47 C46 C49 120.6(4)
C48 C47 C46 121.2(4)
C48 C47 H47 119(3)
C46 C47 H47 119(3)
C47 C48 C43 119.8(4)
C47 C48 H48 123(2)
C43 C48 H48 117(2)
C50 C49 C46 115.2(5)
C50 C49 H49A 108.5
C46 C49 H49A 108.5
C50 C49 H49B 108.5
C46 C49 H49B 108.5
H49A C49 H49B 107.5
C49 C50 C51" 107.4(7)
C49 C50 C51' 137.7(12)
C49 C50 H50A 102.7
C51' C50 H50A 102.7
C49 C50 H50B 102.7
C51' C50 H50B 102.7
H50A C50 H50B 105.0
C52' C51' C50 97.9(18)
C52' C51' H51A 112.1
C50 C51' H51A 112.2
C52' C51' H51B 112.3
C50 C51' H51B 112.2
H51A C51' H51B 109.8
C50 C51" C52" 107.4(9)
C50 C51" H51C 110.2
C52" C51" H51C 110.3
C50 C51" H51D 110.2
C52" C51" H51D 110.2
H51C C51" H51D 108.5
C51' C52' C53 114.4(19)
C51' C52' H52A 108.7
C53 C52' H52A 108.7
C51' C52' H52B 108.6
C53 C52' H52B 108.6
H52A C52' H52B 107.6
C53 C52" C51" 108.6(12)
C53 C52" H52C 110.0
C51" C52" H52C 109.9
C53 C52" H52D 110.0
C51" C52" H52D 110.0
H52C C52" H52D 108.3
C54 C53 C52" 121.2(12)
C54 C53 C52' 103.6(13)
C54 C53 H53A 111.0
C52' C53 H53A 111.0
C54 C53 H53B 111.0
C52' C53 H53B 111.1
H53A C53 H53B 109.0
C53 C54 H54A 109.5
C53 C54 H54B 109.5
H54A C54 H54B 109.5
C53 C54 H54C 109.5
H54A C54 H54C 109.5
H54B C54 H54C 109.5
O1 C55 H55A 109.5
O1 C55 H55B 109.5
H55A C55 H55B 109.5
O1 C55 H55C 109.5
H55A C55 H55C 109.5
H55B C55 H55C 109.5
O2 C56 H56A 109.5
O2 C56 H56B 109.5
H56A C56 H56B 109.5
O2 C56 H56C 109.5
H56A C56 H56C 109.5
H56B C56 H56C 109.5
N3 B1 C5 114.3(4)
N3 B1 C19 115.9(3)
C5 B1 C19 129.7(4)
N4 B2 C2 113.6(4)
N4 B2 C25 115.8(3)
C2 B2 C25 130.5(4)

loop_
_geom_bond_atom_site_label_1
_geom_bond_atom_site_label_2
_geom_bond_distance
O1 C11 1.371(5)
O1 C55 1.415(5)
O2 C17 1.375(5)
O2 C56 1.419(5)
N1 C4 1.385(4)
N1 C1 1.391(4)
N1 C31 1.438(5)
N2 C3 1.387(4)
N2 C6 1.397(4)
N2 C43 1.433(5)
N3 C12 1.381(5)
N3 B1 1.409(5)
N3 H3 0.8600
N4 C18 1.387(5)
N4 B2 1.418(5)
N4 H4 0.8600
C1 C2 1.423(5)
C1 C13 1.442(5)
C2 C3 1.427(5)
C2 B2 1.521(6)
C3 C4 1.387(5)
C4 C5 1.431(5)
C5 C6 1.414(5)
C5 B1 1.517(6)
C6 C7 1.445(5)
C7 C12 1.399(5)
C7 C8 1.419(5)
C8 C9 1.364(5)
C8 H8 0.9300
C9 C10 1.390(6)
C9 H9 0.9300
C10 C11 1.371(6)
C10 H10 0.9300
C11 C12 1.412(5)
C13 C18 1.400(5)
C13 C14 1.413(5)
C14 C15 1.367(5)
C14 H14 0.9300
C15 C16 1.398(5)
C15 H15 0.9300
C16 C17 1.358(6)
C16 H16 0.9300
C17 C18 1.407(5)
C19 C24 1.391(6)
C19 C20 1.397(5)
C19 B1 1.567(6)
C20 C21 1.386(6)
C20 H20 0.9300
C21 C22 1.362(7)
C21 H21 0.98(5)
C22 C23 1.369(7)
C22 H22 0.9300
C23 C24 1.384(6)
C23 H23 1.02(5)
C24 H24 1.02(4)
C25 C26 1.391(6)
C25 C30 1.391(6)
C25 B2 1.563(6)
C26 C27 1.387(6)
C26 H26 0.99(4)
C27 C28 1.361(7)
C27 H27 0.9300
C28 C29 1.374(7)
C28 H28 1.08(6)
C29 C30 1.390(6)
C29 H29 0.9300
C30 H30 1.05(5)
C31 C36 1.375(5)
C31 C32 1.380(5)
C32 C33 1.386(5)
C32 H32 0.9300
C33 C34 1.376(5)
C33 H33 1.00(4)
C34 C35 1.390(5)
C34 C37 1.501(5)
C35 C36 1.378(5)
C35 H35 0.9300
C36 H36 1.03(4)
C37 C38 1.489(7)
C37 H37A 0.9700
C37 H37B 0.9700
C38 C39' 1.374(9)
C38 C39" 2.020(19)
C38 H38A 0.9700
C38 H38B 0.9700
C39' C40 1.601(12)
C39' H39A 0.9700
C39' H39B 0.9700
C39" C40 1.40(4)
C39" H39C 0.9700
C39" H39D 0.9700
C40 C41' 1.348(16)
C40 C41" 1.95(3)
C40 H40A 0.9700
C40 H40B 0.9700
C41' C42' 1.28(3)
C41' H41A 0.9700
C41' H41B 0.9700
C41" C42" 1.69(5)
C41" H41C 0.9700
C41" H41D 0.9700
C42' H42A 0.9600
C42' H42B 0.9600
C42' H42C 0.9600
C42" H42D 0.9600
C42" H42E 0.9600
C42" H42F 0.9600
C43 C44 1.374(5)
C43 C48 1.380(5)
C44 C45 1.385(5)
C44 H44 0.9300
C45 C46 1.377(6)
C45 H45 0.96(4)
C46 C47 1.380(6)
C46 C49 1.511(6)
C47 C48 1.374(6)
C47 H47 1.00(4)
C48 H48 1.00(4)
C49 C50 1.458(8)
C49 H49A 0.9700
C49 H49B 0.9700
C50 C51" 1.591(11)
C50 C51' 1.515(16)
C50 H50A 0.9700
C50 H50B 0.9700
C51' C52' 1.518(18)
C51' H51A 0.9700
C51' H51B 0.9700
C51" C52" 1.555(15)
C51" H51C 0.9700
C51" H51D 0.9700
C52' C53 1.61(3)
C52' H52A 0.9700
C52' H52B 0.9700
C52" C53 1.447(15)
C52" H52C 0.9700
C52" H52D 0.9700
C53 C54 1.356(11)
C53 H53A 0.9700
C53 H53B 0.9700
C54 H54A 0.9600
C54 H54B 0.9600
C54 H54C 0.9600
C55 H55A 0.9600
C55 H55B 0.9600
C55 H55C 0.9600
C56 H56A 0.9600
C56 H56B 0.9600
C56 H56C 0.9600

loop_
_geom_hbond_atom_site_label_D
_geom_hbond_atom_site_label_H
_geom_hbond_atom_site_label_A
_geom_hbond_distance_DH
_geom_hbond_distance_HA
_geom_hbond_distance_DA
_geom_hbond_angle_DHA
N4 H4 O2 0.86 2.25 2.634(4) 107.0
N3 H3 O1 0.86 2.26 2.641(4) 106.7
N4 H4 O2 0.86 2.25 2.634(4) 107.0
N3 H3 O1 0.86 2.26 2.641(4) 106.7
N4 H4 O2 0.86 2.25 2.634(4) 107.0
N3 H3 O1 0.86 2.26 2.641(4) 106.7
N4 H4 O2 0.86 2.25 2.634(4) 107.0
N3 H3 O1 0.86 2.26 2.641(4) 106.7
N4 H4 O2 0.86 2.25 2.634(4) 107.0
N3 H3 O1 0.86 2.26 2.641(4) 106.7
N4 H4 O2 0.86 2.25 2.634(4) 107.0
N3 H3 O1 0.86 2.26 2.641(4) 106.7
N4 H4 O2 0.86 2.25 2.634(4) 107.0
N3 H3 O1 0.86 2.26 2.641(4) 106.7
N4 H4 O2 0.86 2.25 2.634(4) 107.0
N3 H3 O1 0.86 2.26 2.641(4) 106.7
N4 H4 O2 0.86 2.25 2.634(4) 107.0
N3 H3 O1 0.86 2.26 2.641(4) 106.7
N4 H4 O2 0.86 2.25 2.634(4) 107.0
N3 H3 O1 0.86 2.26 2.641(4) 106.7
N4 H4 O2 0.86 2.25 2.634(4) 107.0
N3 H3 O1 0.86 2.26 2.641(4) 106.7
N4 H4 O2 0.86 2.25 2.634(4) 107.0
N3 H3 O1 0.86 2.26 2.641(4) 106.7
N4 H4 O2 0.86 2.25 2.634(4) 107.0
N3 H3 O1 0.86 2.26 2.641(4) 106.7
N4 H4 O2 0.86 2.25 2.634(4) 107.0
N3 H3 O1 0.86 2.26 2.641(4) 106.7
N4 H4 O2 0.86 2.25 2.634(4) 107.0
N3 H3 O1 0.86 2.26 2.641(4) 106.7
N4 H4 O2 0.86 2.25 2.634(4) 107.0
N3 H3 O1 0.86 2.26 2.641(4) 106.7
N4 H4 O2 0.86 2.25 2.634(4) 107.0
N3 H3 O1 0.86 2.26 2.641(4) 106.7
N4 H4 O2 0.86 2.25 2.634(4) 107.0
N3 H3 O1 0.86 2.26 2.641(4) 106.7
N3 H3 O1 0.86 2.26 2.641(4) 106.7
N4 H4 O2 0.86 2.25 2.634(4) 107.0
N3 H3 O1 0.86 2.26 2.641(4) 106.7
N3 H3 O1 0.86 2.26 2.641(4) 106.7
N3 H3 O1 0.86 2.26 2.641(4) 106.7
N4 H4 O2 0.86 2.25 2.634(4) 107.0
N3 H3 O1 0.86 2.26 2.641(4) 106.7
N4 H4 O2 0.86 2.25 2.634(4) 107.0
N3 H3 O1 0.86 2.26 2.641(4) 106.7
N4 H4 O2 0.86 2.25 2.634(4) 107.0
N3 H3 O1 0.86 2.26 2.641(4) 106.7
N4 H4 O2 0.86 2.25 2.634(4) 107.0
N3 H3 O1 0.86 2.26 2.641(4) 106.7
N4 H4 O2 0.86 2.25 2.634(4) 107.0
N3 H3 O1 0.86 2.26 2.641(4) 106.7
N4 H4 O2 0.86 2.25 2.634(4) 107.0
N3 H3 O1 0.86 2.26 2.641(4) 106.7
N4 H4 O2 0.86 2.25 2.634(4) 107.0
N3 H3 O1 0.86 2.26 2.641(4) 106.7
N4 H4 O2 0.86 2.25 2.634(4) 107.0
N3 H3 O1 0.86 2.26 2.641(4) 106.7
N4 H4 O2 0.86 2.25 2.634(4) 107.0
N3 H3 O1 0.86 2.26 2.641(4) 106.7
N4 H4 O2 0.86 2.25 2.634(4) 107.0
N3 H3 O1 0.86 2.26 2.641(4) 106.7
N4 H4 O2 0.86 2.25 2.634(4) 107.0
N3 H3 O1 0.86 2.26 2.641(4) 106.7
N4 H4 O2 0.86 2.25 2.634(4) 107.0
N3 H3 O1 0.86 2.26 2.641(4) 106.7
N4 H4 O2 0.86 2.25 2.634(4) 107.0
N3 H3 O1 0.86 2.26 2.641(4) 106.7
N4 H4 O2 0.86 2.25 2.634(4) 107.0
N3 H3 O1 0.86 2.26 2.641(4) 106.7
N4 H4 O2 0.86 2.25 2.634(4) 107.0
N3 H3 O1 0.86 2.26 2.641(4) 106.7
N4 H4 O2 0.86 2.25 2.634(4) 107.0
N3 H3 O1 0.86 2.26 2.641(4) 106.7
N4 H4 O2 0.86 2.25 2.634(4) 107.0
N3 H3 O1 0.86 2.26 2.641(4) 106.7
N4 H4 O2 0.86 2.25 2.634(4) 107.0
N3 H3 O1 0.86 2.26 2.641(4) 106.7
N4 H4 O2 0.86 2.25 2.634(4) 107.0

loop_
_geom_torsion_atom_site_label_1
_geom_torsion_atom_site_label_2
_geom_torsion_atom_site_label_3
_geom_torsion_atom_site_label_4
_geom_torsion
C4 N1 C1 C2 2.1(4)
C31 N1 C1 C2 -165.4(3)
C4 N1 C1 C13 -173.3(3)
C31 N1 C1 C13 19.2(6)
N1 C1 C2 C3 -3.0(4)
C13 C1 C2 C3 172.6(3)
N1 C1 C2 B2 174.8(3)
C13 C1 C2 B2 -9.7(5)
C6 N2 C3 C4 -0.3(4)
C43 N2 C3 C4 166.7(3)
C6 N2 C3 C2 179.2(5)
C43 N2 C3 C2 -13.8(7)
C1 C2 C3 C4 2.8(4)
B2 C2 C3 C4 -174.2(4)
C1 C2 C3 N2 -176.6(5)
B2 C2 C3 N2 6.3(9)
N2 C3 C4 N1 178.0(3)
C2 C3 C4 N1 -1.6(4)
N2 C3 C4 C5 -2.1(4)
C2 C3 C4 C5 178.3(3)
C1 N1 C4 C3 -0.3(4)
C31 N1 C4 C3 167.5(3)
C1 N1 C4 C5 179.8(5)
C31 N1 C4 C5 -12.4(7)
C3 C4 C5 C6 3.5(4)
N1 C4 C5 C6 -176.7(5)
C3 C4 C5 B1 -174.9(4)
N1 C4 C5 B1 5.0(9)
C3 N2 C6 C5 2.5(4)
C43 N2 C6 C5 -164.2(3)
C3 N2 C6 C7 -172.4(3)
C43 N2 C6 C7 20.9(6)
C4 C5 C6 N2 -3.6(4)
B1 C5 C6 N2 175.1(3)
C4 C5 C6 C7 171.4(3)
B1 C5 C6 C7 -9.8(5)
N2 C6 C7 C12 -177.6(3)
C5 C6 C7 C12 8.1(5)
N2 C6 C7 C8 6.2(6)
C5 C6 C7 C8 -168.1(4)
C12 C7 C8 C9 3.0(6)
C6 C7 C8 C9 179.2(4)
C7 C8 C9 C10 -0.4(6)
C8 C9 C10 C11 -1.7(7)
C55 O1 C11 C10 13.6(6)
C55 O1 C11 C12 -164.8(4)
C9 C10 C11 O1 -177.1(4)
C9 C10 C11 C12 1.1(6)
B1 N3 C12 C7 -4.1(6)
B1 N3 C12 C11 175.0(4)
C8 C7 C12 N3 175.5(3)
C6 C7 C12 N3 -1.0(5)
C8 C7 C12 C11 -3.6(5)
C6 C7 C12 C11 179.9(3)
O1 C11 C12 N3 0.9(5)
C10 C11 C12 N3 -177.5(4)
O1 C11 C12 C7 180.0(3)
C10 C11 C12 C7 1.6(6)
N1 C1 C13 C18 -177.9(3)
C2 C1 C13 C18 7.2(5)
N1 C1 C13 C14 5.3(6)
C2 C1 C13 C14 -169.6(4)
C18 C13 C14 C15 3.7(6)
C1 C13 C14 C15 -179.5(4)
C13 C14 C15 C16 -0.8(6)
C14 C15 C16 C17 -1.8(6)
C15 C16 C17 O2 -177.2(4)
C15 C16 C17 C18 1.3(6)
C56 O2 C17 C16 10.6(6)
C56 O2 C17 C18 -168.0(4)
B2 N4 C18 C13 -2.6(6)
B2 N4 C18 C17 177.7(4)
C14 C13 C18 N4 176.2(3)
C1 C13 C18 N4 -0.9(5)
C14 C13 C18 C17 -4.1(5)
C1 C13 C18 C17 178.8(3)
C16 C17 C18 N4 -178.6(4)
O2 C17 C18 N4 0.1(5)
C16 C17 C18 C13 1.7(6)
O2 C17 C18 C13 -179.6(3)
C24 C19 C20 C21 0.0(6)
B1 C19 C20 C21 -175.0(4)
C19 C20 C21 C22 1.7(8)
C20 C21 C22 C23 -2.4(8)
C21 C22 C23 C24 1.3(8)
C22 C23 C24 C19 0.5(7)
C20 C19 C24 C23 -1.1(6)
B1 C19 C24 C23 173.9(4)
C30 C25 C26 C27 0.0(7)
B2 C25 C26 C27 -174.8(4)
C25 C26 C27 C28 1.4(8)
C26 C27 C28 C29 -1.6(8)
C27 C28 C29 C30 0.4(8)
C26 C25 C30 C29 -1.2(6)
B2 C25 C30 C29 173.6(4)
C28 C29 C30 C25 1.0(7)
C4 N1 C31 C36 -106.0(4)
C1 N1 C31 C36 59.5(5)
C4 N1 C31 C32 75.4(5)
C1 N1 C31 C32 -119.1(4)
C36 C31 C32 C33 -1.7(6)
N1 C31 C32 C33 176.9(3)
C31 C32 C33 C34 -0.3(6)
C32 C33 C34 C35 1.7(6)
C32 C33 C34 C37 -178.1(4)
C33 C34 C35 C36 -1.3(6)
C37 C34 C35 C36 178.6(4)
C32 C31 C36 C35 2.1(6)
N1 C31 C36 C35 -176.5(3)
C34 C35 C36 C31 -0.6(6)
C33 C34 C37 C38 112.9(6)
C35 C34 C37 C38 -67.0(6)
C34 C37 C38 C39' -62.2(8)
C34 C37 C38 C39" -17.5(17)
C37 C38 C39' C40 172.7(7)
C39" C38 C39' C40 57.4(19)
C38 C39" C40 C41' -121.8(19)
C38 C39" C40 C39' 37.6(6)
C38 C39" C40 C41" -146(2)
C38 C39' C40 C41' -59.6(17)
C38 C39' C40 C39" -83.9(19)
C38 C39' C40 C41" -86.9(13)
C39" C40 C41' C42' -107(4)
C39' C40 C41' C42' -126(3)
C41" C40 C41' C42' -56(3)
C3 N2 C43 C44 71.8(5)
C6 N2 C43 C44 -123.6(4)
C3 N2 C43 C48 -109.2(4)
C6 N2 C43 C48 55.4(5)
C48 C43 C44 C45 -1.0(6)
N2 C43 C44 C45 178.0(3)
C43 C44 C45 C46 -1.1(6)
C44 C45 C46 C47 1.8(7)
C44 C45 C46 C49 -178.6(4)
C45 C46 C47 C48 -0.4(7)
C49 C46 C47 C48 180.0(4)
C46 C47 C48 C43 -1.6(7)
C44 C43 C48 C47 2.3(6)
N2 C43 C48 C47 -176.7(4)
C45 C46 C49 C50 61.8(8)
C47 C46 C49 C50 -118.6(7)
C46 C49 C50 C51" -175.3(7)
C46 C49 C50 C51' 149.7(15)
C49 C50 C51' C52' 85(2)
C51" C50 C51' C52' 29.9(16)
C49 C50 C51" C52" 154.3(10)
C51' C50 C51" C52" -61.3(15)
C50 C51' C52' C53 170.0(19)
C50 C51" C52" C53 168.1(10)
C51" C52" C53 C54 78.3(18)
C51" C52" C53 C52' 20.3(19)
C51' C52' C53 C54 160(2)
C51' C52' C53 C52" -68(3)
C12 N3 B1 C5 2.3(5)
C12 N3 B1 C19 179.0(3)
C6 C5 B1 N3 4.5(5)
C4 C5 B1 N3 -177.3(4)
C6 C5 B1 C19 -171.8(4)
C4 C5 B1 C19 6.4(8)
C24 C19 B1 N3 -115.7(4)
C20 C19 B1 N3 59.0(5)
C24 C19 B1 C5 60.5(6)
C20 C19 B1 C5 -124.8(5)
C18 N4 B2 C2 0.1(6)
C18 N4 B2 C25 176.8(3)
C1 C2 B2 N4 5.8(5)
C3 C2 B2 N4 -177.5(4)
C1 C2 B2 C25 -170.3(4)
C3 C2 B2 C25 6.4(8)
C26 C25 B2 N4 59.2(5)
C30 C25 B2 N4 -115.4(4)
C26 C25 B2 C2 -124.8(5)
C30 C25 B2 C2 60.7(6)
